data_7024649
loop_
_publ_author_name
'Liu, Shaofeng'
'Peloso, Riccardo'
'Braunstein, Pierre'

_publ_section_title
;
 Palladium and iridium complexes with a N,P,N-bis(pyridine)phenylphosphine
 ligand.
;
_journal_issue 10
_journal_name_full 'Dalton transactions (Cambridge, England : 2003)'
_journal_page_first 2563
_journal_page_last 2572
_journal_paper_doi 10.1039/b919679j
_journal_volume 39
_journal_year 2010
_chemical_formula_moiety 'C18 H17 Cl2 N2 P Pd'
_chemical_formula_sum 'C18 H17 Cl2 N2 P Pd'
_chemical_formula_weight 469.61
_space_group_IT_number 15
_symmetry_cell_setting monoclinic
_symmetry_Int_Tables_number 15
_symmetry_space_group_name_Hall '-C 2yc'
_symmetry_space_group_name_H-M 'C 1 2/c 1'
_atom_sites_solution_hydrogens geom
_atom_sites_solution_primary direct
_atom_sites_solution_secondary difmap
_audit_creation_method SHELXL-97
_cell_angle_alpha 90.00
_cell_angle_beta 109.818(2)
_cell_angle_gamma 90.00
_cell_formula_units_Z 8
_cell_length_a 15.2170(5)
_cell_length_b 13.7873(6)
_cell_length_c 18.4593(7)
_cell_measurement_reflns_used 4060
_cell_measurement_temperature 173(2)
_cell_measurement_theta_max 30.034
_cell_measurement_theta_min 0.998
_cell_volume 3643.4(2)
_computing_cell_refinement 'HKL Scalepack (Otwinowski & Minor 1997)'
_computing_data_reduction 'HKL Denzo and Scalepack (Otwinowski & Minor 1997)'
_computing_molecular_graphics ORTEP-3
_computing_publication_material PLATON
_computing_structure_refinement 'SHELXL-97 (Sheldrick, 1997)'
_computing_structure_solution 'SHELXS-97 (Sheldrick, 1997)'
_diffrn_ambient_temperature 173(2)
_diffrn_detector_area_resol_mean 9
_diffrn_measured_fraction_theta_full 0.998
_diffrn_measured_fraction_theta_max 0.998
_diffrn_measurement_device_type KappaCCD
_diffrn_measurement_method CCD
_diffrn_radiation_monochromator graphite
_diffrn_radiation_probe x-ray
_diffrn_radiation_type MoK\a
_diffrn_radiation_wavelength 0.71073
_diffrn_reflns_av_R_equivalents 0.0337
_diffrn_reflns_av_sigmaI/netI 0.0680
_diffrn_reflns_limit_h_max 21
_diffrn_reflns_limit_h_min -21
_diffrn_reflns_limit_k_max 17
_diffrn_reflns_limit_k_min -19
_diffrn_reflns_limit_l_max 25
_diffrn_reflns_limit_l_min -25
_diffrn_reflns_number 8415
_diffrn_reflns_theta_full 30.03
_diffrn_reflns_theta_max 30.03
_diffrn_reflns_theta_min 2.05
_diffrn_source 'fine-focus sealed tube'
_exptl_absorpt_coefficient_mu 1.401
_exptl_absorpt_correction_type none
_exptl_crystal_colour yellow
_exptl_crystal_density_diffrn 1.712
_exptl_crystal_density_method 'not measured'
_exptl_crystal_description block
_exptl_crystal_F_000 1872
_exptl_crystal_size_max 0.07
_exptl_crystal_size_mid 0.07
_exptl_crystal_size_min 0.05
_refine_diff_density_max 1.321
_refine_diff_density_min -1.258
_refine_diff_density_rms 0.147
_refine_ls_extinction_method none
_refine_ls_goodness_of_fit_ref 1.049
_refine_ls_hydrogen_treatment constr
_refine_ls_matrix_type full
_refine_ls_number_parameters 217
_refine_ls_number_reflns 5328
_refine_ls_number_restraints 0
_refine_ls_restrained_S_all 1.049
_refine_ls_R_factor_all 0.0792
_refine_ls_R_factor_gt 0.0427
_refine_ls_shift/su_max 0.001
_refine_ls_shift/su_mean 0.000
_refine_ls_structure_factor_coef Fsqd
_refine_ls_weighting_details 'calc w=1/[\s^2^(Fo^2^)+(0.0609P)^2^+0.0000P] where P=(Fo^2^+2Fc^2^)/3'
_refine_ls_weighting_scheme calc
_refine_ls_wR_factor_gt 0.0978
_refine_ls_wR_factor_ref 0.1232
_reflns_number_gt 3621
_reflns_number_total 5328
_reflns_threshold_expression >2sigma(I)
_cod_data_source_file b919679j.txt
_cod_data_source_block lsf1
_cod_original_sg_symbol_H-M 'C 2/c'
_cod_database_code 7024649

loop_
_symmetry_equiv_pos_as_xyz
'x, y, z'
'-x, y, -z+1/2'
'x+1/2, y+1/2, z'
'-x+1/2, y+1/2, -z+1/2'
'-x, -y, -z'
'x, -y, z-1/2'
'-x+1/2, -y+1/2, -z'
'x+1/2, -y+1/2, z-1/2'

loop_
_atom_site_label
_atom_site_type_symbol
_atom_site_fract_x
_atom_site_fract_y
_atom_site_fract_z
_atom_site_U_iso_or_equiv
_atom_site_adp_type
_atom_site_occupancy
_atom_site_symmetry_multiplicity
_atom_site_calc_flag
_atom_site_refinement_flags
Pd1 Pd 0.228432(18) 0.418258(19) 0.169417(15) 0.02274(10) Uani 1 1 d .
Cl1 Cl 0.14799(7) 0.55389(7) 0.09689(5) 0.0315(2) Uani 1 1 d .
Cl2 Cl 0.37222(6) 0.48715(7) 0.19042(5) 0.0329(2) Uani 1 1 d .
P1 P 0.29830(6) 0.29180(7) 0.23740(5) 0.0242(2) Uani 1 1 d .
N2 N 0.3114(2) 0.3475(3) 0.4166(2) 0.0394(8) Uani 1 1 d .
N1 N 0.10920(19) 0.3349(2) 0.15042(16) 0.0238(6) Uani 1 1 d .
C8 C 0.3705(3) 0.3778(3) 0.3820(2) 0.0297(8) Uani 1 1 d .
C13 C 0.3392(2) 0.2072(3) 0.1813(2) 0.0267(8) Uani 1 1 d .
C2 C 0.1132(2) 0.2529(2) 0.1935(2) 0.0234(7) Uani 1 1 d .
C7 C 0.3926(2) 0.3071(3) 0.3289(2) 0.0297(8) Uani 1 1 d .
H7A H 0.4068 0.2446 0.3544 0.036 Uiso 1 1 calc R
H7B H 0.4480 0.3290 0.3190 0.036 Uiso 1 1 calc R
C3 C 0.0374(2) 0.1912(3) 0.1765(2) 0.0291(8) Uani 1 1 d .
H3 H 0.0408 0.1359 0.2062 0.035 Uiso 1 1 calc R
C14 C 0.3425(3) 0.2359(3) 0.1100(2) 0.0378(10) Uani 1 1 d .
H14 H 0.3240 0.2982 0.0919 0.045 Uiso 1 1 calc R
C5 C -0.0462(3) 0.2929(3) 0.0727(2) 0.0339(9) Uani 1 1 d .
H5 H -0.0997 0.3077 0.0314 0.041 Uiso 1 1 calc R
C1 C 0.2013(3) 0.2358(3) 0.2591(2) 0.0296(8) Uani 1 1 d .
H1A H 0.2122 0.1667 0.2672 0.035 Uiso 1 1 calc R
H1B H 0.1963 0.2636 0.3058 0.035 Uiso 1 1 calc R
C12 C 0.2939(3) 0.4101(4) 0.4662(3) 0.0457(12) Uani 1 1 d .
H12 H 0.2549 0.3893 0.4926 0.055 Uiso 1 1 calc R
C4 C -0.0431(3) 0.2110(3) 0.1160(2) 0.0342(9) Uani 1 1 d .
H4 H -0.0944 0.1698 0.1047 0.041 Uiso 1 1 calc R
C15 C 0.3732(3) 0.1719(3) 0.0662(3) 0.0466(11) Uani 1 1 d .
H15 H 0.3760 0.1917 0.0189 0.056 Uiso 1 1 calc R
C16 C 0.3994(3) 0.0797(3) 0.0917(3) 0.0469(12) Uani 1 1 d .
H16 H 0.4189 0.0366 0.0614 0.056 Uiso 1 1 calc R
C11 C 0.3287(3) 0.5004(4) 0.4802(3) 0.0513(13) Uani 1 1 d .
H11 H 0.3127 0.5411 0.5139 0.062 Uiso 1 1 calc R
C9 C 0.4101(3) 0.4683(3) 0.3939(2) 0.0487(12) Uani 1 1 d .
H9 H 0.4509 0.4873 0.3687 0.058 Uiso 1 1 calc R
C6 C 0.0305(2) 0.3528(3) 0.0909(2) 0.0295(8) Uani 1 1 d .
H6 H 0.0280 0.4077 0.0609 0.035 Uiso 1 1 calc R
C10 C 0.3883(4) 0.5311(4) 0.4437(3) 0.0588(14) Uani 1 1 d .
H10 H 0.4138 0.5931 0.4523 0.071 Uiso 1 1 calc R
C18 C 0.3674(3) 0.1142(3) 0.2075(3) 0.0425(10) Uani 1 1 d .
H18 H 0.3666 0.0946 0.2555 0.051 Uiso 1 1 calc R
C17 C 0.3967(3) 0.0506(4) 0.1625(3) 0.0546(13) Uani 1 1 d .
H17 H 0.4148 -0.0120 0.1800 0.065 Uiso 1 1 calc R

loop_
_atom_site_aniso_label
_atom_site_aniso_U_11
_atom_site_aniso_U_22
_atom_site_aniso_U_33
_atom_site_aniso_U_23
_atom_site_aniso_U_13
_atom_site_aniso_U_12
Pd1 0.02923(16) 0.01955(15) 0.02150(16) 0.00094(11) 0.01127(11) 0.00110(11)
Cl1 0.0433(5) 0.0221(4) 0.0287(5) 0.0045(4) 0.0116(4) 0.0034(4)
Cl2 0.0356(5) 0.0332(5) 0.0310(5) -0.0028(4) 0.0128(4) -0.0085(4)
P1 0.0282(4) 0.0237(5) 0.0218(5) 0.0018(4) 0.0098(4) 0.0027(4)
N2 0.0410(19) 0.046(2) 0.034(2) -0.0038(17) 0.0169(16) 0.0025(17)
N1 0.0273(14) 0.0233(16) 0.0222(15) -0.0001(12) 0.0101(12) 0.0039(13)
C8 0.0343(19) 0.034(2) 0.0184(18) 0.0016(16) 0.0055(15) 0.0030(18)
C13 0.0250(17) 0.027(2) 0.027(2) -0.0039(16) 0.0082(15) 0.0022(15)
C2 0.0288(17) 0.0218(18) 0.0226(18) 0.0026(15) 0.0126(14) 0.0037(15)
C7 0.0292(18) 0.035(2) 0.0215(18) 0.0004(16) 0.0045(15) 0.0068(16)
C3 0.0346(19) 0.026(2) 0.030(2) 0.0039(16) 0.0154(16) 0.0004(16)
C14 0.050(2) 0.034(2) 0.038(2) 0.0008(19) 0.026(2) 0.0047(19)
C5 0.0287(19) 0.036(2) 0.033(2) 0.0026(18) 0.0053(16) 0.0027(18)
C1 0.0355(19) 0.028(2) 0.027(2) 0.0070(16) 0.0129(16) 0.0015(17)
C12 0.040(2) 0.059(3) 0.045(3) -0.001(2) 0.024(2) 0.011(2)
C4 0.0309(19) 0.031(2) 0.040(2) 0.0029(18) 0.0119(17) -0.0034(17)
C15 0.063(3) 0.047(3) 0.042(3) -0.008(2) 0.033(2) 0.005(2)
C16 0.048(3) 0.047(3) 0.048(3) -0.011(2) 0.019(2) 0.016(2)
C11 0.067(3) 0.053(3) 0.033(3) -0.010(2) 0.016(2) 0.019(3)
C9 0.080(3) 0.043(3) 0.030(2) -0.008(2) 0.028(2) -0.009(3)
C6 0.0339(19) 0.027(2) 0.029(2) 0.0051(16) 0.0123(16) 0.0039(17)
C10 0.100(4) 0.038(3) 0.039(3) -0.008(2) 0.025(3) -0.003(3)
C18 0.060(3) 0.035(2) 0.031(2) 0.0028(19) 0.013(2) 0.017(2)
C17 0.069(3) 0.038(3) 0.047(3) -0.003(2) 0.008(3) 0.027(2)

loop_
_atom_type_symbol
_atom_type_description
_atom_type_scat_dispersion_real
_atom_type_scat_dispersion_imag
_atom_type_scat_source
Pd Pd -0.9988 1.0072 'International Tables Vol C Tables 4.2.6.8 and 6.1.1.4'
P P 0.1023 0.0942 'International Tables Vol C Tables 4.2.6.8 and 6.1.1.4'
N N 0.0061 0.0033 'International Tables Vol C Tables 4.2.6.8 and 6.1.1.4'
Cl Cl 0.1484 0.1585 'International Tables Vol C Tables 4.2.6.8 and 6.1.1.4'
C C 0.0033 0.0016 'International Tables Vol C Tables 4.2.6.8 and 6.1.1.4'
H H 0.0000 0.0000 'International Tables Vol C Tables 4.2.6.8 and 6.1.1.4'

loop_
_geom_angle_atom_site_label_1
_geom_angle_atom_site_label_2
_geom_angle_atom_site_label_3
_geom_angle
N1 Pd1 P1 83.29(8)
N1 Pd1 Cl2 170.77(8)
P1 Pd1 Cl2 89.02(4)
N1 Pd1 Cl1 94.97(8)
P1 Pd1 Cl1 177.98(3)
Cl2 Pd1 Cl1 92.80(4)
C13 P1 C7 106.91(16)
C13 P1 C1 108.29(18)
C7 P1 C1 106.66(17)
C13 P1 Pd1 112.25(13)
C7 P1 Pd1 120.93(14)
C1 P1 Pd1 100.96(12)
C8 N2 C12 116.4(4)
C6 N1 C2 118.6(3)
C6 N1 Pd1 121.4(2)
C2 N1 Pd1 119.6(2)
N2 C8 C9 122.7(4)
N2 C8 C7 116.5(4)
C9 C8 C7 120.9(4)
C18 C13 C14 119.2(4)
C18 C13 P1 121.6(3)
C14 C13 P1 119.3(3)
N1 C2 C3 120.4(3)
N1 C2 C1 117.0(3)
C3 C2 C1 122.6(3)
C8 C7 P1 113.6(2)
C8 C7 H7A 108.8
P1 C7 H7A 108.8
C8 C7 H7B 108.8
P1 C7 H7B 108.8
H7A C7 H7B 107.7
C4 C3 C2 120.5(4)
C4 C3 H3 119.8
C2 C3 H3 119.8
C15 C14 C13 120.0(4)
C15 C14 H14 120.0
C13 C14 H14 120.0
C4 C5 C6 119.4(4)
C4 C5 H5 120.3
C6 C5 H5 120.3
C2 C1 P1 109.0(2)
C2 C1 H1A 109.9
P1 C1 H1A 109.9
C2 C1 H1B 109.9
P1 C1 H1B 109.9
H1A C1 H1B 108.3
C11 C12 N2 124.5(4)
C11 C12 H12 117.7
N2 C12 H12 117.7
C5 C4 C3 118.7(4)
C5 C4 H4 120.6
C3 C4 H4 120.6
C16 C15 C14 120.6(4)
C16 C15 H15 119.7
C14 C15 H15 119.7
C15 C16 C17 119.8(4)
C15 C16 H16 120.1
C17 C16 H16 120.1
C12 C11 C10 118.5(4)
C12 C11 H11 120.8
C10 C11 H11 120.8
C8 C9 C10 119.0(4)
C8 C9 H9 120.5
C10 C9 H9 120.5
N1 C6 C5 122.4(4)
N1 C6 H6 118.8
C5 C6 H6 118.8
C11 C10 C9 118.9(5)
C11 C10 H10 120.6
C9 C10 H10 120.6
C17 C18 C13 120.1(4)
C17 C18 H18 119.9
C13 C18 H18 119.9
C16 C17 C18 120.3(4)
C16 C17 H17 119.8
C18 C17 H17 119.8

loop_
_geom_bond_atom_site_label_1
_geom_bond_atom_site_label_2
_geom_bond_distance
Pd1 N1 2.075(3)
Pd1 P1 2.2001(10)
Pd1 Cl2 2.2945(9)
Pd1 Cl1 2.3825(9)
P1 C13 1.805(4)
P1 C7 1.820(4)
P1 C1 1.827(4)
N2 C8 1.334(5)
N2 C12 1.350(5)
N1 C6 1.346(4)
N1 C2 1.371(4)
C8 C9 1.370(6)
C8 C7 1.499(5)
C13 C18 1.386(6)
C13 C14 1.391(5)
C2 C3 1.381(5)
C2 C1 1.490(5)
C7 H7A 0.9700
C7 H7B 0.9700
C3 C4 1.376(5)
C3 H3 0.9300
C14 C15 1.381(5)
C14 H14 0.9300
C5 C4 1.376(5)
C5 C6 1.376(5)
C5 H5 0.9300
C1 H1A 0.9700
C1 H1B 0.9700
C12 C11 1.343(7)
C12 H12 0.9300
C4 H4 0.9300
C15 C16 1.368(6)
C15 H15 0.9300
C16 C17 1.381(7)
C16 H16 0.9300
C11 C10 1.366(7)
C11 H11 0.9300
C9 C10 1.383(6)
C9 H9 0.9300
C6 H6 0.9300
C10 H10 0.9300
C18 C17 1.381(6)
C18 H18 0.9300
C17 H17 0.9300
